data_7001640
loop_
_publ_author_name
'Liu, Jian-Qiang'
'Zhang, Ya-Nan'
'Wang, Yao-Yu'
'Jin, Jun-Cheng'
'Lermontova, Elmira Kh.'
'Shi, Qi-Zhen'

_publ_section_title
;
 Interplay of coordinative and supramolecular interactions in formation
 of a series of metal--organic complexes bearing diverse
 dimensionalities
;
_journal_issue 27
_journal_name_full 'Dalton Transactions'
_journal_page_first 5365
_journal_page_last 5378
_journal_paper_doi 10.1039/b822083b
_journal_year 2009
_chemical_formula_moiety 'C26 H20 Mn N8 O2, C14 H6 Mn N2 O8, 4(H2 O)'
_chemical_formula_sum 'C40 H34 Mn2 N10 O14'
_chemical_formula_weight 988.65
_chemical_name_systematic
;
?
;
_space_group_IT_number 15
_symmetry_cell_setting monoclinic
_symmetry_space_group_name_Hall '-C 2yc'
_symmetry_space_group_name_H-M 'C 1 2/c 1'
_atom_sites_solution_hydrogens geom
_atom_sites_solution_primary direct
_atom_sites_solution_secondary difmap
_audit_creation_method SHELXL-97
_cell_angle_alpha 90.00
_cell_angle_beta 93.743(5)
_cell_angle_gamma 90.00
_cell_formula_units_Z 4
_cell_length_a 13.337(3)
_cell_length_b 17.261(3)
_cell_length_c 17.477(4)
_cell_measurement_reflns_used 3728
_cell_measurement_temperature 298(2)
_cell_measurement_theta_max 25.50
_cell_measurement_theta_min 1.93
_cell_volume 4014.8(15)
_computing_cell_refinement APEX2
_computing_data_collection 'APEX2 (Bruker, 2004)'
_computing_data_reduction APEX2
_computing_molecular_graphics APEX2
_computing_publication_material APEX2
_computing_structure_refinement 'SHELXL-97 (Sheldrick, 1997)'
_computing_structure_solution 'SHELXS-97 (Sheldrick, 1990)'
_diffrn_ambient_temperature 298(2)
_diffrn_measured_fraction_theta_full 0.996
_diffrn_measured_fraction_theta_max 0.996
_diffrn_measurement_device_type 'Bruker APEX SMART II'
_diffrn_measurement_method \w
_diffrn_radiation_monochromator graphite
_diffrn_radiation_source 'fine-focus sealed tube'
_diffrn_radiation_type MoK\a
_diffrn_radiation_wavelength 0.71073
_diffrn_reflns_av_R_equivalents 0.0478
_diffrn_reflns_av_sigmaI/netI 0.0708
_diffrn_reflns_limit_h_max 15
_diffrn_reflns_limit_h_min -16
_diffrn_reflns_limit_k_max 20
_diffrn_reflns_limit_k_min -17
_diffrn_reflns_limit_l_max 21
_diffrn_reflns_limit_l_min -20
_diffrn_reflns_number 10239
_diffrn_reflns_theta_full 25.50
_diffrn_reflns_theta_max 25.50
_diffrn_reflns_theta_min 1.93
_diffrn_standards_interval_time 0
_diffrn_standards_number 0
_exptl_absorpt_coefficient_mu 0.715
_exptl_absorpt_correction_T_max 0.8882
_exptl_absorpt_correction_T_min 0.8196
_exptl_absorpt_correction_type multi-scan
_exptl_absorpt_process_details SADABS
_exptl_crystal_colour yellow
_exptl_crystal_density_diffrn 1.636
_exptl_crystal_density_method 'not measured'
_exptl_crystal_description block
_exptl_crystal_F_000 2024
_exptl_crystal_size_max 0.29
_exptl_crystal_size_mid 0.21
_exptl_crystal_size_min 0.17
_refine_diff_density_max 0.301
_refine_diff_density_min -0.418
_refine_diff_density_rms 0.125
_refine_ls_extinction_method none
_refine_ls_goodness_of_fit_ref 0.819
_refine_ls_hydrogen_treatment mixed
_refine_ls_matrix_type full
_refine_ls_number_parameters 321
_refine_ls_number_reflns 3728
_refine_ls_number_restraints 10
_refine_ls_restrained_S_all 0.820
_refine_ls_R_factor_all 0.0769
_refine_ls_R_factor_gt 0.0388
_refine_ls_shift/su_max 0.000
_refine_ls_shift/su_mean 0.000
_refine_ls_structure_factor_coef Fsqd
_refine_ls_weighting_details 'calc w=1/[\s^2^(Fo^2^)+(0.0749P)^2^] where P=(Fo^2^+2Fc^2^)/3'
_refine_ls_weighting_scheme calc
_refine_ls_wR_factor_gt 0.0946
_refine_ls_wR_factor_ref 0.1167
_reflns_number_gt 2109
_reflns_number_total 3728
_reflns_threshold_expression >2sigma(I)
_cod_data_source_file b822083b.txt
_cod_data_source_block compound7
_cod_original_sg_symbol_H-M 'C 2/c'
_cod_database_code 7001640

loop_
_symmetry_equiv_pos_as_xyz
'x, y, z'
'-x, y, -z+1/2'
'x+1/2, y+1/2, z'
'-x+1/2, y+1/2, -z+1/2'
'-x, -y, -z'
'x, -y, z-1/2'
'-x+1/2, -y+1/2, -z'
'x+1/2, -y+1/2, z-1/2'

loop_
_atom_site_label
_atom_site_type_symbol
_atom_site_fract_x
_atom_site_fract_y
_atom_site_fract_z
_atom_site_U_iso_or_equiv
_atom_site_adp_type
_atom_site_occupancy
_atom_site_symmetry_multiplicity
_atom_site_calc_flag
_atom_site_refinement_flags
_atom_site_disorder_assembly
_atom_site_disorder_group
C1 C -0.1745(3) 0.1934(2) 0.36587(19) 0.0503(9) Uani 1 1 d . . .
H1 H -0.2118 0.2166 0.3252 0.060 Uiso 1 1 calc R . .
C2 C -0.2186(2) 0.1848(2) 0.43494(19) 0.0509(9) Uani 1 1 d . . .
H2 H -0.2847 0.2004 0.4396 0.061 Uiso 1 1 calc R . .
C3 C -0.1646(2) 0.1532(2) 0.49611(19) 0.0474(9) Uani 1 1 d . . .
H3 H -0.1933 0.1472 0.5428 0.057 Uiso 1 1 calc R . .
C4 C -0.0654(2) 0.12985(19) 0.48775(18) 0.0408(8) Uani 1 1 d . . .
C5 C -0.0276(2) 0.13802(18) 0.41504(17) 0.0392(8) Uani 1 1 d . . .
C6 C 0.0727(2) 0.11073(18) 0.40031(18) 0.0397(7) Uani 1 1 d . . .
C7 C 0.1362(2) 0.07864(18) 0.45982(17) 0.0386(8) Uani 1 1 d . . .
C8 C 0.2303(2) 0.05151(19) 0.44171(19) 0.0457(9) Uani 1 1 d . . .
H8 H 0.2743 0.0304 0.4796 0.055 Uiso 1 1 calc R . .
C9 C 0.2567(3) 0.05623(19) 0.36848(19) 0.0479(9) Uani 1 1 d . . .
H9 H 0.3188 0.0377 0.3556 0.058 Uiso 1 1 calc R . .
C10 C 0.1914(2) 0.08846(19) 0.31292(19) 0.0445(8) Uani 1 1 d . . .
H10 H 0.2113 0.0914 0.2630 0.053 Uiso 1 1 calc R . .
C11 C 0.0009(2) 0.09789(19) 0.54788(17) 0.0412(8) Uani 1 1 d . . .
C12 C 0.0966(2) 0.07531(18) 0.53343(18) 0.0418(8) Uani 1 1 d . . .
C13 C 0.0702(3) 0.0567(2) 0.65269(19) 0.0522(9) Uani 1 1 d . . .
H13 H 0.0813 0.0430 0.7040 0.063 Uiso 1 1 calc R . .
C14 C 0.3870(3) 0.0559(2) 0.1335(2) 0.0484(9) Uani 1 1 d . . .
C15 C 0.4544(2) 0.1042(2) 0.08546(18) 0.0433(8) Uani 1 1 d . . .
C16 C 0.4586(3) 0.1003(2) 0.00745(19) 0.0556(10) Uani 1 1 d . . .
H16 H 0.4168 0.0666 -0.0213 0.067 Uiso 1 1 calc R . .
C17 C 0.5258(3) 0.1471(2) -0.0283(2) 0.0579(10) Uani 1 1 d . . .
H17 H 0.5284 0.1461 -0.0813 0.069 Uiso 1 1 calc R . .
C18 C 0.5888(3) 0.1953(2) 0.01579(19) 0.0517(9) Uani 1 1 d . . .
H18 H 0.6357 0.2263 -0.0069 0.062 Uiso 1 1 calc R . .
C19 C 0.5809(2) 0.19667(19) 0.09402(18) 0.0423(8) Uani 1 1 d . . .
C20 C 0.6489(3) 0.2418(2) 0.1507(2) 0.0475(9) Uani 1 1 d . . .
Mn1 Mn 0.0000 0.19323(4) 0.2500 0.0419(2) Uani 1 2 d S . .
Mn2 Mn 0.5000 0.16000(4) 0.2500 0.0437(2) Uani 1 2 d S . .
N1 N -0.08185(19) 0.17030(16) 0.35493(14) 0.0426(7) Uani 1 1 d . . .
N2 N 0.10085(19) 0.11575(15) 0.32756(14) 0.0419(7) Uani 1 1 d . . .
N3 N 0.51314(19) 0.15317(15) 0.12728(14) 0.0391(6) Uani 1 1 d . . .
N4 N -0.0169(2) 0.08609(16) 0.62410(15) 0.0504(7) Uani 1 1 d . . .
N5 N 0.1390(2) 0.04858(18) 0.60308(17) 0.0485(7) Uani 1 1 d D . .
O1 O 0.39258(17) 0.06934(13) 0.20437(12) 0.0508(6) Uani 1 1 d . . .
O2 O 0.3320(2) 0.00698(16) 0.09991(14) 0.0694(8) Uani 1 1 d . . .
O3 O 0.62414(17) 0.23937(14) 0.22007(13) 0.0546(6) Uani 1 1 d . . .
O4 O 0.72363(18) 0.27369(15) 0.12700(14) 0.0607(7) Uani 1 1 d . . .
O1W O 0.09669(17) 0.28530(14) 0.29206(14) 0.0527(6) Uani 1 1 d D . .
H1W H 0.098(3) 0.3288(14) 0.274(2) 0.079 Uiso 1 1 d D . .
H2W H 0.1531(19) 0.2774(19) 0.3163(19) 0.079 Uiso 1 1 d D . .
O2W O 0.1124(2) 0.41878(16) 0.21377(18) 0.0712(8) Uani 1 1 d D . .
H3W H 0.1708(19) 0.413(3) 0.200(2) 0.107 Uiso 1 1 d D . .
H4W H 0.113(3) 0.456(2) 0.245(2) 0.107 Uiso 1 1 d D . .
O3W O 0.3048(2) 0.36727(17) 0.19092(16) 0.0676(8) Uani 1 1 d D . .
H5W H 0.359(2) 0.377(2) 0.165(2) 0.101 Uiso 1 1 d D . .
H6W H 0.324(3) 0.3264(18) 0.215(2) 0.101 Uiso 1 1 d D . .
H5A H 0.1997(16) 0.035(2) 0.609(2) 0.065(12) Uiso 1 1 d D . .

loop_
_atom_site_aniso_label
_atom_site_aniso_U_11
_atom_site_aniso_U_22
_atom_site_aniso_U_33
_atom_site_aniso_U_23
_atom_site_aniso_U_13
_atom_site_aniso_U_12
C1 0.041(2) 0.061(2) 0.048(2) -0.0025(18) -0.0006(17) 0.0068(18)
C2 0.0305(19) 0.068(3) 0.055(2) -0.0080(19) 0.0066(17) 0.0050(17)
C3 0.037(2) 0.060(2) 0.046(2) -0.0047(17) 0.0074(16) 0.0010(17)
C4 0.0330(18) 0.046(2) 0.0433(19) -0.0040(15) 0.0022(15) -0.0027(15)
C5 0.0357(19) 0.042(2) 0.0392(18) -0.0040(15) 0.0010(14) -0.0022(15)
C6 0.0353(18) 0.0426(19) 0.0413(19) -0.0021(15) 0.0030(15) -0.0011(15)
C7 0.0355(18) 0.0399(19) 0.0402(18) -0.0020(15) 0.0012(14) 0.0002(15)
C8 0.0316(19) 0.051(2) 0.054(2) -0.0032(16) -0.0016(16) 0.0067(15)
C9 0.0346(19) 0.055(2) 0.055(2) -0.0040(17) 0.0069(16) 0.0068(16)
C10 0.040(2) 0.051(2) 0.0433(19) -0.0018(16) 0.0090(15) 0.0028(16)
C11 0.0406(19) 0.047(2) 0.0358(18) -0.0027(15) 0.0029(15) -0.0041(15)
C12 0.043(2) 0.043(2) 0.0390(18) -0.0004(15) -0.0018(15) -0.0015(16)
C13 0.064(3) 0.058(2) 0.0337(19) 0.0047(16) -0.0015(18) 0.0002(19)
C14 0.034(2) 0.061(2) 0.049(2) -0.0014(18) 0.0031(16) -0.0027(17)
C15 0.0326(18) 0.056(2) 0.0412(19) -0.0037(16) 0.0007(15) -0.0014(16)
C16 0.056(2) 0.067(3) 0.044(2) -0.0072(18) -0.0006(18) -0.0087(19)
C17 0.063(3) 0.072(3) 0.0385(19) -0.0006(18) 0.0054(18) -0.003(2)
C18 0.047(2) 0.061(2) 0.047(2) 0.0100(18) 0.0052(17) -0.0009(18)
C19 0.0377(19) 0.045(2) 0.0440(19) 0.0051(16) 0.0021(15) 0.0024(16)
C20 0.045(2) 0.044(2) 0.052(2) 0.0076(17) -0.0022(17) 0.0009(17)
Mn1 0.0370(4) 0.0520(5) 0.0365(4) 0.000 0.0014(3) 0.000
Mn2 0.0413(4) 0.0540(5) 0.0356(4) 0.000 0.0011(3) 0.000
N1 0.0351(16) 0.0526(18) 0.0398(15) 0.0011(13) 0.0006(12) 0.0066(13)
N2 0.0362(16) 0.0488(17) 0.0412(16) 0.0014(13) 0.0060(12) 0.0012(13)
N3 0.0329(15) 0.0461(17) 0.0379(15) 0.0024(13) 0.0000(12) -0.0043(13)
N4 0.0510(18) 0.060(2) 0.0403(16) 0.0033(14) 0.0058(14) 0.0008(15)
N5 0.044(2) 0.0546(19) 0.0466(17) 0.0015(14) 0.0005(16) 0.0067(15)
O1 0.0482(14) 0.0647(16) 0.0401(14) -0.0024(11) 0.0065(11) -0.0132(12)
O2 0.0633(17) 0.086(2) 0.0579(16) -0.0095(14) 0.0001(13) -0.0335(16)
O3 0.0517(15) 0.0617(16) 0.0496(15) -0.0019(12) -0.0039(12) -0.0120(12)
O4 0.0443(15) 0.0722(18) 0.0651(16) 0.0122(14) 0.0011(12) -0.0183(13)
O1W 0.0456(15) 0.0534(16) 0.0578(16) 0.0020(12) -0.0058(12) -0.0032(12)
O2W 0.0693(19) 0.0624(19) 0.084(2) 0.0019(15) 0.0186(16) -0.0042(15)
O3W 0.0574(17) 0.082(2) 0.0644(18) 0.0157(15) 0.0119(14) 0.0026(15)

loop_
_atom_type_symbol
_atom_type_description
_atom_type_scat_dispersion_real
_atom_type_scat_dispersion_imag
_atom_type_scat_source
C C 0.0033 0.0016 'International Tables Vol C Tables 4.2.6.8 and 6.1.1.4'
H H 0.0000 0.0000 'International Tables Vol C Tables 4.2.6.8 and 6.1.1.4'
Mn Mn 0.3368 0.7283 'International Tables Vol C Tables 4.2.6.8 and 6.1.1.4'
N N 0.0061 0.0033 'International Tables Vol C Tables 4.2.6.8 and 6.1.1.4'
O O 0.0106 0.0060 'International Tables Vol C Tables 4.2.6.8 and 6.1.1.4'

loop_
_geom_angle_atom_site_label_1
_geom_angle_atom_site_label_2
_geom_angle_atom_site_label_3
_geom_angle
_geom_angle_site_symmetry_1
_geom_angle_site_symmetry_3
_geom_angle_publ_flag
N1 C1 C2 123.1(3) . . ?
N1 C1 H1 118.4 . . ?
C2 C1 H1 118.4 . . ?
C3 C2 C1 119.6(3) . . ?
C3 C2 H2 120.2 . . ?
C1 C2 H2 120.2 . . ?
C2 C3 C4 119.2(3) . . ?
C2 C3 H3 120.4 . . ?
C4 C3 H3 120.4 . . ?
C3 C4 C5 117.6(3) . . ?
C3 C4 C11 125.0(3) . . ?
C5 C4 C11 117.4(3) . . ?
N1 C5 C4 122.5(3) . . ?
N1 C5 C6 116.5(3) . . ?
C4 C5 C6 121.0(3) . . ?
N2 C6 C7 121.9(3) . . ?
N2 C6 C5 117.4(3) . . ?
C7 C6 C5 120.7(3) . . ?
C8 C7 C6 118.1(3) . . ?
C8 C7 C12 125.8(3) . . ?
C6 C7 C12 116.2(3) . . ?
C9 C8 C7 119.2(3) . . ?
C9 C8 H8 120.4 . . ?
C7 C8 H8 120.4 . . ?
C8 C9 C10 120.0(3) . . ?
C8 C9 H9 120.0 . . ?
C10 C9 H9 120.0 . . ?
N2 C10 C9 123.0(3) . . ?
N2 C10 H10 118.5 . . ?
C9 C10 H10 118.5 . . ?
C12 C11 N4 110.8(3) . . ?
C12 C11 C4 120.6(3) . . ?
N4 C11 C4 128.6(3) . . ?
C11 C12 N5 105.3(3) . . ?
C11 C12 C7 124.0(3) . . ?
N5 C12 C7 130.7(3) . . ?
N5 C13 N4 115.0(3) . . ?
N5 C13 H13 122.5 . . ?
N4 C13 H13 122.5 . . ?
O2 C14 O1 125.9(3) . . ?
O2 C14 C15 117.7(3) . . ?
O1 C14 C15 116.4(3) . . ?
N3 C15 C16 120.9(3) . . ?
N3 C15 C14 113.1(3) . . ?
C16 C15 C14 126.0(3) . . ?
C15 C16 C17 119.4(3) . . ?
C15 C16 H16 120.3 . . ?
C17 C16 H16 120.3 . . ?
C18 C17 C16 119.2(3) . . ?
C18 C17 H17 120.4 . . ?
C16 C17 H17 120.4 . . ?
C19 C18 C17 118.7(3) . . ?
C19 C18 H18 120.6 . . ?
C17 C18 H18 120.6 . . ?
N3 C19 C18 121.3(3) . . ?
N3 C19 C20 113.4(3) . . ?
C18 C19 C20 125.2(3) . . ?
O4 C20 O3 126.7(3) . . ?
O4 C20 C19 118.2(3) . . ?
O3 C20 C19 115.1(3) . . ?
O1W Mn1 O1W 84.44(13) . 2 ?
O1W Mn1 N1 95.60(10) . 2 ?
O1W Mn1 N1 99.51(10) 2 2 ?
O1W Mn1 N1 99.51(10) . . ?
O1W Mn1 N1 95.60(10) 2 . ?
N1 Mn1 N1 159.55(14) 2 . ?
O1W Mn1 N2 162.97(9) . 2 ?
O1W Mn1 N2 85.00(9) 2 2 ?
N1 Mn1 N2 73.05(9) 2 2 ?
N1 Mn1 N2 94.78(10) . 2 ?
O1W Mn1 N2 85.00(9) . . ?
O1W Mn1 N2 162.97(9) 2 . ?
N1 Mn1 N2 94.78(9) 2 . ?
N1 Mn1 N2 73.05(9) . . ?
N2 Mn1 N2 108.16(13) 2 . ?
N3 Mn2 N3 173.76(14) . 2_655 ?
N3 Mn2 O1 72.54(9) . . ?
N3 Mn2 O1 102.93(9) 2_655 . ?
N3 Mn2 O1 102.93(9) . 2_655 ?
N3 Mn2 O1 72.54(9) 2_655 2_655 ?
O1 Mn2 O1 91.04(12) . 2_655 ?
N3 Mn2 O3 72.12(9) . . ?
N3 Mn2 O3 111.95(9) 2_655 . ?
O1 Mn2 O3 144.38(8) . . ?
O1 Mn2 O3 92.60(9) 2_655 . ?
N3 Mn2 O3 111.95(9) . 2_655 ?
N3 Mn2 O3 72.12(9) 2_655 2_655 ?
O1 Mn2 O3 92.60(9) . 2_655 ?
O1 Mn2 O3 144.38(8) 2_655 2_655 ?
O3 Mn2 O3 104.47(13) . 2_655 ?
C1 N1 C5 117.9(3) . . ?
C1 N1 Mn1 125.2(2) . . ?
C5 N1 Mn1 116.4(2) . . ?
C10 N2 C6 117.9(3) . . ?
C10 N2 Mn1 126.8(2) . . ?
C6 N2 Mn1 114.0(2) . . ?
C19 N3 C15 120.4(3) . . ?
C19 N3 Mn2 120.0(2) . . ?
C15 N3 Mn2 119.5(2) . . ?
C13 N4 C11 102.5(3) . . ?
C13 N5 C12 106.4(3) . . ?
C13 N5 H5A 131(3) . . ?
C12 N5 H5A 123(3) . . ?
C14 O1 Mn2 118.4(2) . . ?
C20 O3 Mn2 118.8(2) . . ?
Mn1 O1W H1W 125(3) . . ?
Mn1 O1W H2W 123(2) . . ?
H1W O1W H2W 108(2) . . ?
H3W O2W H4W 107(2) . . ?
H5W O3W H6W 101(2) . . ?

loop_
_geom_bond_atom_site_label_1
_geom_bond_atom_site_label_2
_geom_bond_distance
_geom_bond_site_symmetry_2
_geom_bond_publ_flag
C1 N1 1.325(4) . ?
C1 C2 1.385(4) . ?
C1 H1 0.9300 . ?
C2 C3 1.364(5) . ?
C2 H2 0.9300 . ?
C3 C4 1.399(4) . ?
C3 H3 0.9300 . ?
C4 C5 1.405(4) . ?
C4 C11 1.438(4) . ?
C5 N1 1.356(4) . ?
C5 C6 1.457(4) . ?
C6 N2 1.352(4) . ?
C6 C7 1.411(4) . ?
C7 C8 1.394(4) . ?
C7 C12 1.424(4) . ?
C8 C9 1.352(5) . ?
C8 H8 0.9300 . ?
C9 C10 1.378(5) . ?
C9 H9 0.9300 . ?
C10 N2 1.337(4) . ?
C10 H10 0.9300 . ?
C11 C12 1.374(4) . ?
C11 N4 1.383(4) . ?
C12 N5 1.387(4) . ?
C13 N5 1.311(4) . ?
C13 N4 1.334(4) . ?
C13 H13 0.9300 . ?
C14 O2 1.241(4) . ?
C14 O1 1.257(4) . ?
C14 C15 1.518(5) . ?
C15 N3 1.338(4) . ?
C15 C16 1.370(4) . ?
C16 C17 1.385(5) . ?
C16 H16 0.9300 . ?
C17 C18 1.381(5) . ?
C17 H17 0.9300 . ?
C18 C19 1.378(4) . ?
C18 H18 0.9300 . ?
C19 N3 1.337(4) . ?
C19 C20 1.514(5) . ?
C20 O4 1.234(4) . ?
C20 O3 1.278(4) . ?
Mn1 O1W 2.146(2) . ?
Mn1 O1W 2.146(2) 2 ?
Mn1 N1 2.230(3) 2 ?
Mn1 N1 2.230(3) . ?
Mn1 N2 2.280(3) 2 ?
Mn1 N2 2.280(3) . ?
Mn2 N3 2.167(2) . ?
Mn2 N3 2.167(2) 2_655 ?
Mn2 O1 2.233(2) . ?
Mn2 O1 2.233(2) 2_655 ?
Mn2 O3 2.237(2) . ?
Mn2 O3 2.237(2) 2_655 ?
N5 H5A 0.844(18) . ?
O1W H1W 0.817(18) . ?
O1W H2W 0.850(17) . ?
O2W H3W 0.836(18) . ?
O2W H4W 0.840(18) . ?
O3W H5W 0.887(18) . ?
O3W H6W 0.855(18) . ?
